data_7244053
loop_
_publ_author_name
'Aboutorabi, Leila'
'Morsali, Ali'

_publ_section_title
;
 Synthesis, crystal structures and reversible solid-state
 crystal-to-crystal transformation of three isostructural lead(ii) halide
 coordination polymers with different luminescence properties in bulk and
 nanoscale
;
_journal_issue 5
_journal_name_full CrystEngComm
_journal_page_first 1049
_journal_page_last 1055
_journal_paper_doi 10.1039/D1CE01509E
_journal_volume 24
_journal_year 2022
_chemical_formula_moiety 'C6 H4 Br N O3 Pb'
_chemical_formula_sum 'C6 H4 Br N O3 Pb'
_chemical_formula_weight 425.20
_chemical_melting_point dp>300
_chemical_name_systematic '[Pb(INO)Br)n'
_space_group_IT_number 60
_space_group_name_Hall '-P 2n 2ab'
_space_group_name_H-M_alt 'P b c n'
_symmetry_cell_setting orthorhombic
_symmetry_space_group_name_H-M 'P b c n'
_atom_sites_solution_hydrogens geom
_atom_sites_solution_primary direct
_atom_sites_solution_secondary difmap
_audit_creation_method SHELXL-97
_audit_update_record
;
2015-05-05 deposited with the CCDC.	2021-12-13 downloaded from the CCDC.
;
_cell_angle_alpha 90.00
_cell_angle_beta 90.00
_cell_angle_gamma 90.00
_cell_formula_units_Z 8
_cell_length_a 13.2594(7)
_cell_length_b 7.0293(4)
_cell_length_c 17.5526(9)
_cell_measurement_reflns_used 9991
_cell_measurement_temperature 298(2)
_cell_measurement_theta_max 31.63
_cell_measurement_theta_min 2.78
_cell_volume 1635.98(15)
_computing_cell_refinement 'SAINT (Bruker, 2007)'
_computing_data_collection 'APEX2 (Bruker, 2007)'
_computing_data_reduction 'SAINT (Bruker, 2007)'
_computing_molecular_graphics 'XPW (Siemens, 1996)'
_computing_publication_material 'SHELXTL (Sheldrick, 2008)'
_computing_structure_refinement 'SHELXL97 (Sheldrick, 2008)'
_computing_structure_solution 'SHELXS97 (Sheldrick, 2008)'
_diffrn_ambient_temperature 298(2)
_diffrn_measured_fraction_theta_full 0.996
_diffrn_measured_fraction_theta_max 0.996
_diffrn_measurement_device_type 'Bruker APEX-II CCD'
_diffrn_measurement_method '\f and \w scans'
_diffrn_radiation_monochromator graphite
_diffrn_radiation_source 'fine-focus sealed tube'
_diffrn_radiation_type MoK\a
_diffrn_radiation_wavelength 0.71073
_diffrn_reflns_av_R_equivalents 0.0621
_diffrn_reflns_av_sigmaI/netI 0.0237
_diffrn_reflns_limit_h_max 17
_diffrn_reflns_limit_h_min -17
_diffrn_reflns_limit_k_max 9
_diffrn_reflns_limit_k_min -9
_diffrn_reflns_limit_l_max 23
_diffrn_reflns_limit_l_min -23
_diffrn_reflns_number 28723
_diffrn_reflns_theta_full 28.00
_diffrn_reflns_theta_max 28.00
_diffrn_reflns_theta_min 2.78
_exptl_absorpt_coefficient_mu 25.472
_exptl_absorpt_correction_T_max 0.7462
_exptl_absorpt_correction_T_min 0.3713
_exptl_absorpt_correction_type multi-scan
_exptl_absorpt_process_details 'SADABS; Bruker, 2008'
_exptl_crystal_colour Yellow
_exptl_crystal_density_diffrn 3.453
_exptl_crystal_density_method 'not measured'
_exptl_crystal_description irregular
_exptl_crystal_F_000 1504
_exptl_crystal_recrystallization_method 'brunch tube'
_exptl_crystal_size_max 0.26
_exptl_crystal_size_mid 0.21
_exptl_crystal_size_min 0.17
_refine_diff_density_max 1.516
_refine_diff_density_min -1.116
_refine_diff_density_rms 0.173
_refine_ls_extinction_coef 0.00320(10)
_refine_ls_extinction_expression Fc^*^=kFc[1+0.001xFc^2^\l^3^/sin(2\q)]^-1/4^
_refine_ls_extinction_method SHELXL
_refine_ls_goodness_of_fit_ref 1.106
_refine_ls_hydrogen_treatment constr
_refine_ls_matrix_type full
_refine_ls_number_parameters 110
_refine_ls_number_reflns 1974
_refine_ls_number_restraints 0
_refine_ls_restrained_S_all 1.106
_refine_ls_R_factor_all 0.0231
_refine_ls_R_factor_gt 0.0197
_refine_ls_shift/su_max 0.002
_refine_ls_shift/su_mean 0.000
_refine_ls_structure_factor_coef Fsqd
_refine_ls_weighting_details 'calc w=1/[\s^2^(Fo^2^)+(0.0230P)^2^+3.4109P] where P=(Fo^2^+2Fc^2^)/3'
_refine_ls_weighting_scheme calc
_refine_ls_wR_factor_gt 0.0495
_refine_ls_wR_factor_ref 0.0510
_reflns_number_gt 1785
_reflns_number_total 1974
_reflns_threshold_expression >2\s(I)
_cod_data_source_file d1ce01509e2.cif
_cod_data_source_block morsa1411_0ma
_cod_depositor_comments
;
The following automatic conversions were performed:

data item '_symmetry_cell_setting' value 'Orthorhombic' was changed
to 'orthorhombic' in accordance with the
/home/data/users/saulius/crontab/automatic-downloads/rss-feeds/RSC/lib/dictionaries/cif_core.dic
dictionary named 'cif_core.dic' version 2.4.2 last updated on
2011-04-26.

Automatic conversion script
Id: cif_fix_values 7556 2019-12-06 15:28:31Z antanas 

 Adding full bibliography for 7244051--7244053.cif.
;
_cod_original_sg_symbol_H-M 'P b c n '
_cod_database_code 7244053

loop_
_symmetry_equiv_pos_as_xyz
'x, y, z'
'x+1/2, -y+1/2, -z'
'-x, y, -z+1/2'
'-x+1/2, -y+1/2, z+1/2'
'-x, -y, -z'
'-x-1/2, y-1/2, z'
'x, -y, z-1/2'
'x-1/2, y-1/2, -z-1/2'

loop_
_atom_site_label
_atom_site_type_symbol
_atom_site_fract_x
_atom_site_fract_y
_atom_site_fract_z
_atom_site_U_iso_or_equiv
_atom_site_adp_type
_atom_site_occupancy
_atom_site_symmetry_multiplicity
_atom_site_calc_flag
_atom_site_refinement_flags
_atom_site_disorder_assembly
_atom_site_disorder_group
Pb1 Pb 0.845109(10) 0.22560(2) 0.224092(8) 0.01914(8) Uani 1 1 d . . .
Br1 Br 0.85302(3) -0.14789(8) 0.30383(3) 0.03350(13) Uani 1 1 d . . .
O2 O 0.9718(2) 0.3170(5) 0.33347(16) 0.0307(7) Uani 1 1 d . . .
C1 C 1.0008(3) 0.2574(5) 0.1018(2) 0.0198(8) Uani 1 1 d . . .
O1 O 0.9197(2) 0.1731(5) 0.09087(17) 0.0328(7) Uani 1 1 d . . .
C2 C 0.9343(3) 0.6988(5) -0.0345(2) 0.0176(7) Uani 1 1 d . . .
O3 O 0.7775(2) 0.5200(4) 0.15180(15) 0.0259(6) Uani 1 1 d . . .
N1 N 0.8269(2) 0.5878(5) 0.09042(18) 0.0200(7) Uani 1 1 d . . .
C4 C 0.9111(3) 0.6894(6) 0.1007(2) 0.0231(8) Uani 1 1 d . . .
H4 H 0.9322 0.7212 0.1496 0.028 Uiso 1 1 calc R . .
C3 C 0.9665(3) 0.7465(5) 0.0383(2) 0.0201(8) Uani 1 1 d . . .
H3 H 1.0252 0.8169 0.0449 0.024 Uiso 1 1 calc R . .
C6 C 0.8445(3) 0.5978(7) -0.0426(2) 0.0241(9) Uani 1 1 d . . .
H6 H 0.8208 0.5661 -0.0908 0.029 Uiso 1 1 calc R . .
C5 C 0.7914(3) 0.5457(6) 0.0211(2) 0.0243(8) Uani 1 1 d . . .
H5 H 0.7306 0.4810 0.0161 0.029 Uiso 1 1 calc R . .

loop_
_atom_site_aniso_label
_atom_site_aniso_U_11
_atom_site_aniso_U_22
_atom_site_aniso_U_33
_atom_site_aniso_U_23
_atom_site_aniso_U_13
_atom_site_aniso_U_12
Pb1 0.01823(11) 0.02799(12) 0.01120(10) 0.00329(5) 0.00014(5) -0.00068(5)
Br1 0.0327(2) 0.0422(3) 0.0257(2) 0.0081(2) -0.00962(17) 0.00313(19)
O2 0.0323(16) 0.0471(19) 0.0127(14) -0.0015(13) 0.0010(12) -0.0011(14)
C1 0.024(2) 0.0201(19) 0.0156(19) 0.0042(13) 0.0043(16) 0.0065(15)
O1 0.0308(16) 0.0425(19) 0.0252(16) -0.0043(14) 0.0076(13) -0.0115(15)
C2 0.0215(19) 0.0187(18) 0.0126(17) 0.0016(14) 0.0027(14) 0.0043(14)
O3 0.0303(15) 0.0301(15) 0.0173(14) 0.0105(12) 0.0128(12) 0.0034(12)
N1 0.0242(16) 0.0216(17) 0.0142(15) 0.0069(13) 0.0061(12) 0.0041(13)
C4 0.027(2) 0.030(2) 0.0126(18) -0.0026(16) 0.0010(15) -0.0001(17)
C3 0.024(2) 0.0203(19) 0.0165(19) -0.0014(14) 0.0025(15) -0.0011(15)
C6 0.027(2) 0.031(2) 0.0142(19) 0.0029(16) -0.0007(15) -0.0011(16)
C5 0.022(2) 0.029(2) 0.022(2) 0.0025(16) 0.0005(15) -0.0056(16)

loop_
_atom_type_symbol
_atom_type_description
_atom_type_scat_dispersion_real
_atom_type_scat_dispersion_imag
_atom_type_scat_source
C C 0.0033 0.0016 'International Tables Vol C Tables 4.2.6.8 and 6.1.1.4'
H H 0.0000 0.0000 'International Tables Vol C Tables 4.2.6.8 and 6.1.1.4'
O O 0.0106 0.0060 'International Tables Vol C Tables 4.2.6.8 and 6.1.1.4'
Br Br -0.2901 2.4595 'International Tables Vol C Tables 4.2.6.8 and 6.1.1.4'
Pb Pb -3.3944 10.1111 'International Tables Vol C Tables 4.2.6.8 and 6.1.1.4'
N N 0.0061 0.0033 'International Tables Vol C Tables 4.2.6.8 and 6.1.1.4'

loop_
_geom_angle_atom_site_label_1
_geom_angle_atom_site_label_2
_geom_angle_atom_site_label_3
_geom_angle
_geom_angle_site_symmetry_1
_geom_angle_site_symmetry_3
_geom_angle_publ_flag
O3 Pb1 O1 72.95(9) 6_755 . ?
O3 Pb1 O3 89.32(6) 6_755 . ?
O1 Pb1 O3 78.56(10) . . ?
O3 Pb1 O2 156.94(9) 6_755 . ?
O1 Pb1 O2 117.01(10) . . ?
O3 Pb1 O2 112.57(10) . . ?
O3 Pb1 O2 121.80(9) 6_755 3_755 ?
O1 Pb1 O2 49.33(9) . 3_755 ?
O3 Pb1 O2 86.43(9) . 3_755 ?
O2 Pb1 O2 69.00(10) . 3_755 ?
O3 Pb1 Br1 75.73(6) 6_755 . ?
O1 Pb1 Br1 106.74(8) . . ?
O3 Pb1 Br1 161.44(6) . . ?
O2 Pb1 Br1 81.36(7) . . ?
O2 Pb1 Br1 110.69(7) 3_755 . ?
O3 Pb1 Br1 81.11(7) 6_755 6_765 ?
O1 Pb1 Br1 141.05(8) . 6_765 ?
O3 Pb1 Br1 72.48(6) . 6_765 ?
O2 Pb1 Br1 98.13(7) . 6_765 ?
O2 Pb1 Br1 149.16(7) 3_755 6_765 ?
Br1 Pb1 Br1 94.037(14) . 6_765 ?
Pb1 Br1 Pb1 90.619(12) . 6_755 ?
C1 O2 Pb1 139.3(3) 3_755 . ?
C1 O2 Pb1 90.0(2) 3_755 3_755 ?
Pb1 O2 Pb1 104.03(10) . 3_755 ?
O1 C1 O2 123.1(4) . 3_755 ?
O1 C1 C2 118.3(4) . 5_765 ?
O2 C1 C2 118.5(4) 3_755 5_765 ?
C1 O1 Pb1 97.1(2) . . ?
C3 C2 C6 118.7(4) . . ?
C3 C2 C1 120.1(4) . 5_765 ?
C6 C2 C1 121.1(3) . 5_765 ?
N1 O3 Pb1 120.9(2) . 6_765 ?
N1 O3 Pb1 120.4(2) . . ?
Pb1 O3 Pb1 115.82(9) 6_765 . ?
C5 N1 C4 122.3(3) . . ?
C5 N1 O3 118.6(3) . . ?
C4 N1 O3 119.1(3) . . ?
N1 C4 C3 119.5(4) . . ?
N1 C4 H4 120.2 . . ?
C3 C4 H4 120.2 . . ?
C4 C3 C2 119.8(4) . . ?
C4 C3 H3 120.1 . . ?
C2 C3 H3 120.1 . . ?
C5 C6 C2 119.5(4) . . ?
C5 C6 H6 120.3 . . ?
C2 C6 H6 120.3 . . ?
N1 C5 C6 120.1(4) . . ?
N1 C5 H5 119.9 . . ?
C6 C5 H5 119.9 . . ?

loop_
_geom_bond_atom_site_label_1
_geom_bond_atom_site_label_2
_geom_bond_distance
_geom_bond_site_symmetry_2
_geom_bond_publ_flag
Pb1 O3 2.518(3) 6_755 ?
Pb1 O1 2.566(3) . ?
Pb1 O3 2.588(3) . ?
Pb1 O2 2.631(3) . ?
Pb1 O2 2.706(3) 3_755 ?
Pb1 Br1 2.9771(5) . ?
Pb1 Br1 3.1067(5) 6_765 ?
Br1 Pb1 3.1067(5) 6_755 ?
O2 C1 1.263(5) 3_755 ?
O2 Pb1 2.706(3) 3_755 ?
C1 O1 1.243(5) . ?
C1 O2 1.263(5) 3_755 ?
C1 C2 1.495(5) 5_765 ?
C2 C3 1.387(5) . ?
C2 C6 1.393(6) . ?
C2 C1 1.495(5) 5_765 ?
O3 N1 1.348(4) . ?
O3 Pb1 2.518(3) 6_765 ?
N1 C5 1.337(5) . ?
N1 C4 1.338(5) . ?
C4 C3 1.379(5) . ?
C4 H4 0.9300 . ?
C3 H3 0.9300 . ?
C6 C5 1.370(5) . ?
C6 H6 0.9300 . ?
C5 H5 0.9300 . ?

loop_
_geom_torsion_atom_site_label_1
_geom_torsion_atom_site_label_2
_geom_torsion_atom_site_label_3
_geom_torsion_atom_site_label_4
_geom_torsion
_geom_torsion_site_symmetry_1
_geom_torsion_site_symmetry_2
_geom_torsion_site_symmetry_3
_geom_torsion_site_symmetry_4
_geom_torsion_publ_flag
O3 Pb1 Br1 Pb1 -15.35(7) 6_755 . . 6_755 ?
O1 Pb1 Br1 Pb1 -82.25(7) . . . 6_755 ?
O3 Pb1 Br1 Pb1 21.9(2) . . . 6_755 ?
O2 Pb1 Br1 Pb1 162.03(7) . . . 6_755 ?
O2 Pb1 Br1 Pb1 -134.38(7) 3_755 . . 6_755 ?
Br1 Pb1 Br1 Pb1 64.40(2) 6_765 . . 6_755 ?
O3 Pb1 O2 C1 -12.1(5) 6_755 . . 3_755 ?
O1 Pb1 O2 C1 -123.0(4) . . . 3_755 ?
O3 Pb1 O2 C1 148.7(4) . . . 3_755 ?
O2 Pb1 O2 C1 -134.7(4) 3_755 . . 3_755 ?
Br1 Pb1 O2 C1 -18.6(4) . . . 3_755 ?
Br1 Pb1 O2 C1 74.3(4) 6_765 . . 3_755 ?
O3 Pb1 O2 Pb1 94.7(2) 6_755 . . 3_755 ?
O1 Pb1 O2 Pb1 -16.19(16) . . . 3_755 ?
O3 Pb1 O2 Pb1 -104.51(11) . . . 3_755 ?
O2 Pb1 O2 Pb1 -27.91(14) 3_755 . . 3_755 ?
Br1 Pb1 O2 Pb1 88.26(9) . . . 3_755 ?
Br1 Pb1 O2 Pb1 -178.86(8) 6_765 . . 3_755 ?
O2 C1 O1 Pb1 7.8(4) 3_755 . . . ?
C2 C1 O1 Pb1 -168.0(3) 5_765 . . . ?
O3 Pb1 O1 C1 -176.0(3) 6_755 . . . ?
O3 Pb1 O1 C1 91.2(3) . . . . ?
O2 Pb1 O1 C1 -18.5(3) . . . . ?
O2 Pb1 O1 C1 -4.0(2) 3_755 . . . ?
Br1 Pb1 O1 C1 -107.2(2) . . . . ?
Br1 Pb1 O1 C1 133.5(2) 6_765 . . . ?
O3 Pb1 O3 N1 -98.0(2) 6_755 . . . ?
O1 Pb1 O3 N1 -25.2(3) . . . . ?
O2 Pb1 O3 N1 89.4(3) . . . . ?
O2 Pb1 O3 N1 24.0(3) 3_755 . . . ?
Br1 Pb1 O3 N1 -133.9(2) . . . . ?
Br1 Pb1 O3 N1 -178.9(3) 6_765 . . . ?
O3 Pb1 O3 Pb1 101.01(17) 6_755 . . 6_765 ?
O1 Pb1 O3 Pb1 173.75(14) . . . 6_765 ?
O2 Pb1 O3 Pb1 -71.57(14) . . . 6_765 ?
O2 Pb1 O3 Pb1 -137.07(13) 3_755 . . 6_765 ?
Br1 Pb1 O3 Pb1 65.1(3) . . . 6_765 ?
Br1 Pb1 O3 Pb1 20.12(9) 6_765 . . 6_765 ?
Pb1 O3 N1 C5 -98.6(4) 6_765 . . . ?
Pb1 O3 N1 C5 101.3(3) . . . . ?
Pb1 O3 N1 C4 83.5(4) 6_765 . . . ?
Pb1 O3 N1 C4 -76.6(4) . . . . ?
C5 N1 C4 C3 -2.9(6) . . . . ?
O3 N1 C4 C3 174.9(3) . . . . ?
N1 C4 C3 C2 0.2(6) . . . . ?
C6 C2 C3 C4 1.7(6) . . . . ?
C1 C2 C3 C4 -173.7(4) 5_765 . . . ?
C3 C2 C6 C5 -1.1(6) . . . . ?
C1 C2 C6 C5 174.3(4) 5_765 . . . ?
C4 N1 C5 C6 3.6(6) . . . . ?
O3 N1 C5 C6 -174.2(4) . . . . ?
C2 C6 C5 N1 -1.5(6) . . . . ?
